data_7160925
loop_
_publ_author_name
'Nisly, Josiah K.'
'Kass, Steven R.'

_publ_section_title
;
 An electrostatically enhanced bifunctional enantioselective thiourea
 catalyst.
;
_journal_issue 6
_journal_name_full 'Organic &amp; biomolecular chemistry'
_journal_page_first 1369
_journal_page_last 1378
_journal_paper_doi 10.1039/d5ob01845e
_journal_volume 24
_journal_year 2026
_chemical_absolute_configuration rmad
_chemical_formula_moiety 'C15 H25 N4 S, I'
_chemical_formula_sum 'C15 H25 I N4 S'
_chemical_formula_weight 420.35
_chemical_name_systematic
; 
'3-(3-((1R,2R)-2-(dimethylamino)cyclohexyl)thioureido)-1-methylpyridin-1-ium iodide' 
;
_space_group_crystal_system orthorhombic
_space_group_IT_number 19
_space_group_name_Hall 'P 2ac 2ab'
_space_group_name_H-M_alt 'P 21 21 21'
_atom_sites_solution_hydrogens mixed
_atom_sites_solution_primary direct
_audit_creation_method SHELXL-2019/1
_audit_update_record
;
2025-10-15 deposited with the CCDC.	2026-01-21 downloaded from the CCDC.
;
_cell_angle_alpha 90
_cell_angle_beta 90
_cell_angle_gamma 90
_cell_formula_units_Z 4
_cell_length_a 7.3559(3)
_cell_length_b 9.8324(4)
_cell_length_c 24.4571(11)
_cell_measurement_reflns_used 9793
_cell_measurement_temperature 100(2)
_cell_measurement_theta_max 30.61
_cell_measurement_theta_min 2.66
_cell_volume 1768.89(13)
_computing_cell_refinement 'Bruker SAINT'
_computing_data_collection 'Bruker APEX4'
_computing_data_reduction 'Bruker SAINT'
_computing_molecular_graphics 'Bruker SHELXTL'
_computing_publication_material 'Bruker SHELXTL'
_computing_structure_refinement 'SHELXL-2019/1 (Sheldrick, 2019)'
_computing_structure_solution 'SHELXT, Sheldrick, G. M. Acta Cryst. (2015) A71, 3-8.'
_diffrn_ambient_temperature 100(2)
_diffrn_measured_fraction_theta_full 0.999
_diffrn_measured_fraction_theta_max 0.998
_diffrn_measurement_device_type 'Bruker Photon-III CPAD'
_diffrn_measurement_method '\f and \w scans'
_diffrn_radiation_type MoK\a
_diffrn_radiation_wavelength 0.71073
_diffrn_reflns_av_R_equivalents 0.0327
_diffrn_reflns_av_unetI/netI 0.0213
_diffrn_reflns_Laue_measured_fraction_full 0.999
_diffrn_reflns_Laue_measured_fraction_max 0.998
_diffrn_reflns_limit_h_max 10
_diffrn_reflns_limit_h_min -10
_diffrn_reflns_limit_k_max 13
_diffrn_reflns_limit_k_min -14
_diffrn_reflns_limit_l_max 34
_diffrn_reflns_limit_l_min -35
_diffrn_reflns_number 32843
_diffrn_reflns_point_group_measured_fraction_full 0.998
_diffrn_reflns_point_group_measured_fraction_max 0.996
_diffrn_reflns_theta_full 25.242
_diffrn_reflns_theta_max 30.618
_diffrn_reflns_theta_min 2.232
_diffrn_source micro-focus
_exptl_absorpt_coefficient_mu 1.929
_exptl_absorpt_correction_T_max 0.7461
_exptl_absorpt_correction_T_min 0.6503
_exptl_absorpt_correction_type multi-scan
_exptl_absorpt_process_details 'SADABS, Krause, L. et al. J. Appl. Cryst. (2015), 48, 3-10.'
_exptl_crystal_colour colorless
_exptl_crystal_density_diffrn 1.578
_exptl_crystal_density_method 'not measured'
_exptl_crystal_description plate
_exptl_crystal_F_000 848
_exptl_crystal_size_max 0.180
_exptl_crystal_size_mid 0.100
_exptl_crystal_size_min 0.050
_exptl_transmission_factor_max 0.7461
_exptl_transmission_factor_min 0.6503
_refine_diff_density_max 0.374
_refine_diff_density_min -0.234
_refine_diff_density_rms 0.055
_refine_ls_abs_structure_details
; 
 Flack x determined using 2267 quotients [(I+)-(I-)]/[(I+)+(I-)] 
 (Parsons, Flack and Wagner, Acta Cryst. B69 (2013) 249-259). 
;
_refine_ls_abs_structure_Flack -0.024(6)
_refine_ls_extinction_method none
_refine_ls_goodness_of_fit_ref 1.047
_refine_ls_hydrogen_treatment mixed
_refine_ls_matrix_type full
_refine_ls_number_parameters 199
_refine_ls_number_reflns 5450
_refine_ls_number_restraints 0
_refine_ls_restrained_S_all 1.047
_refine_ls_R_factor_all 0.0157
_refine_ls_R_factor_gt 0.0151
_refine_ls_shift/su_max 0.003
_refine_ls_shift/su_mean 0.000
_refine_ls_structure_factor_coef Fsqd
_refine_ls_weighting_details 'w=1/[\s^2^(Fo^2^)+(0.0125P)^2^+0.4990P] where P=(Fo^2^+2Fc^2^)/3'
_refine_ls_weighting_scheme calc
_refine_ls_wR_factor_gt 0.0342
_refine_ls_wR_factor_ref 0.0344
_reflns_Friedel_coverage 0.752
_reflns_Friedel_fraction_full 0.996
_reflns_Friedel_fraction_max 0.994
_reflns_number_gt 5356
_reflns_number_total 5450
_reflns_threshold_expression 'I > 2\s(I)'
_cod_data_source_file d5ob01845e2.cif
_cod_data_source_block 24016b_a
_cod_database_code 7160925
_shelx_shelxl_version_number 2019/1
_shelx_space_group_comment
; 
The symmetry employed for this shelxl refinement is uniquely defined 
by the following loop, which should always be used as a source of 
symmetry information in preference to the above space-group names. 
They are only intended as comments. 
;
_shelx_estimated_absorpt_t_min 0.723
_shelx_estimated_absorpt_t_max 0.910

loop_
_space_group_symop_operation_xyz
'x, y, z'
'-x+1/2, -y, z+1/2'
'-x, y+1/2, -z+1/2'
'x+1/2, -y+1/2, -z'

loop_
_atom_site_label
_atom_site_type_symbol
_atom_site_fract_x
_atom_site_fract_y
_atom_site_fract_z
_atom_site_U_iso_or_equiv
_atom_site_adp_type
_atom_site_occupancy
_atom_site_site_symmetry_order
_atom_site_calc_flag
_atom_site_refinement_flags_posn
_atom_site_refinement_flags_adp
_atom_site_refinement_flags_occupancy
_atom_site_disorder_assembly
_atom_site_disorder_group
I1 I 0.47009(2) 1.04579(2) 0.57793(2) 0.01390(3) Uani 1 1 d . . . . .
S1 S 0.38822(8) 0.99900(5) 0.38623(2) 0.01918(11) Uani 1 1 d . . . . .
N1 N 0.3617(3) 0.81461(18) 0.46484(7) 0.0159(3) Uani 1 1 d . . . . .
H1N H 0.392(4) 0.877(3) 0.4848(11) 0.024 Uiso 1 1 d . U . . .
N2 N 0.2554(2) 0.74698(17) 0.38054(7) 0.0124(3) Uani 1 1 d . . . . .
H2N H 0.210(4) 0.675(3) 0.3976(11) 0.019 Uiso 1 1 d . U . . .
N3 N 0.4352(2) 0.45006(18) 0.48878(6) 0.0140(3) Uani 1 1 d . . . . .
N4 N 0.4438(2) 0.54853(18) 0.32288(6) 0.0132(3) Uani 1 1 d . . . . .
C1 C 0.3320(3) 0.84428(19) 0.41031(7) 0.0129(4) Uani 1 1 d . . . . .
C2 C 0.3733(3) 0.6867(2) 0.48987(8) 0.0140(4) Uani 1 1 d . . . . .
C3 C 0.4263(3) 0.56999(19) 0.46201(8) 0.0143(4) Uani 1 1 d . . . . .
H3 H 0.456084 0.574594 0.424261 0.017 Uiso 1 1 calc R U . . .
C4 C 0.3992(3) 0.4388(2) 0.54257(8) 0.0178(4) Uani 1 1 d . . . . .
H4 H 0.407458 0.352858 0.560143 0.021 Uiso 1 1 calc R U . . .
C5 C 0.3503(3) 0.5524(2) 0.57193(8) 0.0193(4) Uani 1 1 d . . . . .
H5 H 0.326791 0.545389 0.610023 0.023 Uiso 1 1 calc R U . . .
C6 C 0.3355(3) 0.6768(2) 0.54588(8) 0.0167(4) Uani 1 1 d . . . . .
H6 H 0.299809 0.755254 0.565885 0.020 Uiso 1 1 calc R U . . .
C7 C 0.4751(4) 0.32564(19) 0.45672(8) 0.0175(4) Uani 1 1 d . . . . .
H7A H 0.492585 0.248733 0.481663 0.026 Uiso 1 1 calc R U . . .
H7B H 0.585967 0.339597 0.435204 0.026 Uiso 1 1 calc R U . . .
H7C H 0.373253 0.306331 0.432091 0.026 Uiso 1 1 calc R U . . .
C8 C 0.2399(3) 0.74873(19) 0.32110(7) 0.0111(3) Uani 1 1 d . . . . .
H8 H 0.335439 0.810639 0.306032 0.013 Uiso 1 1 calc R U . . .
C9 C 0.2746(3) 0.60414(19) 0.29948(8) 0.0110(3) Uani 1 1 d . . . . .
H9 H 0.172926 0.546025 0.313301 0.013 Uiso 1 1 calc R U . . .
C10 C 0.2608(3) 0.6041(2) 0.23664(8) 0.0139(4) Uani 1 1 d . . . . .
H10A H 0.358948 0.661301 0.221210 0.017 Uiso 1 1 calc R U . . .
H10B H 0.277455 0.510257 0.222845 0.017 Uiso 1 1 calc R U . . .
C11 C 0.0756(3) 0.6587(2) 0.21762(8) 0.0162(4) Uani 1 1 d . . . . .
H11A H 0.073260 0.662448 0.177173 0.019 Uiso 1 1 calc R U . . .
H11B H -0.021513 0.595875 0.229708 0.019 Uiso 1 1 calc R U . . .
C12 C 0.0387(3) 0.80031(19) 0.24060(7) 0.0161(4) Uani 1 1 d . . . . .
H12A H -0.084752 0.829959 0.229786 0.019 Uiso 1 1 calc R U . . .
H12B H 0.127243 0.865611 0.225074 0.019 Uiso 1 1 calc R U . . .
C13 C 0.0540(3) 0.8004(2) 0.30288(7) 0.0133(4) Uani 1 1 d . . . . .
H13A H 0.035419 0.893977 0.316777 0.016 Uiso 1 1 calc R U . . .
H13B H -0.042144 0.741758 0.318547 0.016 Uiso 1 1 calc R U . . .
C14 C 0.6089(3) 0.6179(2) 0.30542(10) 0.0235(5) Uani 1 1 d . . . . .
H14A H 0.714096 0.577434 0.323895 0.035 Uiso 1 1 calc R U . . .
H14B H 0.600737 0.714526 0.314863 0.035 Uiso 1 1 calc R U . . .
H14C H 0.623083 0.608236 0.265766 0.035 Uiso 1 1 calc R U . . .
C15 C 0.4599(4) 0.4023(2) 0.31340(8) 0.0184(4) Uani 1 1 d . . . . .
H15A H 0.566968 0.367438 0.332668 0.028 Uiso 1 1 calc R U . . .
H15B H 0.472744 0.385121 0.274119 0.028 Uiso 1 1 calc R U . . .
H15C H 0.350723 0.356354 0.327044 0.028 Uiso 1 1 calc R U . . .

loop_
_atom_site_aniso_label
_atom_site_aniso_U_11
_atom_site_aniso_U_22
_atom_site_aniso_U_33
_atom_site_aniso_U_23
_atom_site_aniso_U_13
_atom_site_aniso_U_12
I1 0.01584(5) 0.01163(5) 0.01423(5) 0.00075(4) -0.00145(4) 0.00126(4)
S1 0.0290(3) 0.0105(2) 0.0180(2) 0.00198(17) -0.0043(2) -0.0053(2)
N1 0.0254(10) 0.0094(7) 0.0128(8) -0.0004(6) -0.0024(6) -0.0014(7)
N2 0.0154(8) 0.0108(7) 0.0109(7) 0.0007(6) 0.0004(6) -0.0014(6)
N3 0.0133(8) 0.0130(7) 0.0157(7) 0.0020(6) -0.0016(5) -0.0008(7)
N4 0.0115(8) 0.0118(7) 0.0163(7) 0.0001(6) -0.0007(5) 0.0014(7)
C1 0.0148(9) 0.0098(8) 0.0140(9) 0.0000(6) -0.0008(6) 0.0016(7)
C2 0.0145(9) 0.0132(9) 0.0142(8) 0.0005(7) -0.0035(7) -0.0024(7)
C3 0.0128(9) 0.0151(9) 0.0148(8) 0.0021(7) -0.0016(6) -0.0002(6)
C4 0.0209(10) 0.0168(10) 0.0157(8) 0.0053(8) -0.0026(7) -0.0032(9)
C5 0.0236(9) 0.0203(9) 0.0139(8) 0.0017(9) -0.0026(7) -0.0046(8)
C6 0.0203(10) 0.0154(9) 0.0144(9) -0.0014(7) -0.0015(7) -0.0028(8)
C7 0.0212(9) 0.0115(8) 0.0196(9) 0.0004(7) 0.0003(9) 0.0036(9)
C8 0.0128(9) 0.0108(8) 0.0096(8) 0.0009(6) -0.0002(6) 0.0000(7)
C9 0.0118(9) 0.0094(8) 0.0118(8) 0.0002(6) -0.0001(6) 0.0013(7)
C10 0.0173(9) 0.0121(8) 0.0121(8) -0.0005(7) 0.0010(7) -0.0006(7)
C11 0.0196(10) 0.0147(9) 0.0143(8) -0.0019(7) -0.0047(7) 0.0018(7)
C12 0.0207(9) 0.0131(8) 0.0144(8) 0.0008(6) -0.0035(8) 0.0033(8)
C13 0.0133(10) 0.0125(8) 0.0142(8) 0.0001(6) -0.0005(7) 0.0030(7)
C14 0.0114(10) 0.0264(12) 0.0327(12) 0.0064(9) -0.0004(9) -0.0006(9)
C15 0.0217(10) 0.0146(8) 0.0189(9) -0.0017(7) -0.0025(9) 0.0064(9)

loop_
_atom_type_symbol
_atom_type_description
_atom_type_scat_dispersion_real
_atom_type_scat_dispersion_imag
_atom_type_scat_source
C C 0.0033 0.0016 'International Tables Vol C Tables 4.2.6.8 and 6.1.1.4'
H H 0.0000 0.0000 'International Tables Vol C Tables 4.2.6.8 and 6.1.1.4'
I I -0.4742 1.8119 'International Tables Vol C Tables 4.2.6.8 and 6.1.1.4'
N N 0.0061 0.0033 'International Tables Vol C Tables 4.2.6.8 and 6.1.1.4'
S S 0.1246 0.1234 'International Tables Vol C Tables 4.2.6.8 and 6.1.1.4'

loop_
_geom_angle_atom_site_label_1
_geom_angle_atom_site_label_2
_geom_angle_atom_site_label_3
_geom_angle
_geom_angle_site_symmetry_1
_geom_angle_site_symmetry_3
_geom_angle_publ_flag
C1 N1 C2 128.33(17) . . ?
C1 N1 H1N 117.3(19) . . ?
C2 N1 H1N 113.7(19) . . ?
C1 N2 C8 124.84(16) . . ?
C1 N2 H2N 118.5(17) . . ?
C8 N2 H2N 116.6(17) . . ?
C4 N3 C3 122.41(18) . . ?
C4 N3 C7 119.21(17) . . ?
C3 N3 C7 118.27(15) . . ?
C14 N4 C15 110.25(17) . . ?
C14 N4 C9 114.61(16) . . ?
C15 N4 C9 111.82(17) . . ?
N2 C1 N1 116.36(17) . . ?
N2 C1 S1 124.32(15) . . ?
N1 C1 S1 119.30(14) . . ?
C3 C2 C6 118.53(18) . . ?
C3 C2 N1 122.94(18) . . ?
C6 C2 N1 118.49(18) . . ?
N3 C3 C2 119.79(18) . . ?
N3 C3 H3 120.1 . . ?
C2 C3 H3 120.1 . . ?
N3 C4 C5 119.66(19) . . ?
N3 C4 H4 120.2 . . ?
C5 C4 H4 120.2 . . ?
C4 C5 C6 119.88(18) . . ?
C4 C5 H5 120.1 . . ?
C6 C5 H5 120.1 . . ?
C5 C6 C2 119.71(19) . . ?
C5 C6 H6 120.1 . . ?
C2 C6 H6 120.1 . . ?
N3 C7 H7A 109.5 . . ?
N3 C7 H7B 109.5 . . ?
H7A C7 H7B 109.5 . . ?
N3 C7 H7C 109.5 . . ?
H7A C7 H7C 109.5 . . ?
H7B C7 H7C 109.5 . . ?
N2 C8 C13 111.43(16) . . ?
N2 C8 C9 108.59(15) . . ?
C13 C8 C9 110.87(16) . . ?
N2 C8 H8 108.6 . . ?
C13 C8 H8 108.6 . . ?
C9 C8 H8 108.6 . . ?
N4 C9 C8 110.44(16) . . ?
N4 C9 C10 116.27(16) . . ?
C8 C9 C10 109.41(15) . . ?
N4 C9 H9 106.7 . . ?
C8 C9 H9 106.7 . . ?
C10 C9 H9 106.7 . . ?
C11 C10 C9 111.13(16) . . ?
C11 C10 H10A 109.4 . . ?
C9 C10 H10A 109.4 . . ?
C11 C10 H10B 109.4 . . ?
C9 C10 H10B 109.4 . . ?
H10A C10 H10B 108.0 . . ?
C12 C11 C10 111.42(17) . . ?
C12 C11 H11A 109.3 . . ?
C10 C11 H11A 109.3 . . ?
C12 C11 H11B 109.3 . . ?
C10 C11 H11B 109.3 . . ?
H11A C11 H11B 108.0 . . ?
C11 C12 C13 110.80(16) . . ?
C11 C12 H12A 109.5 . . ?
C13 C12 H12A 109.5 . . ?
C11 C12 H12B 109.5 . . ?
C13 C12 H12B 109.5 . . ?
H12A C12 H12B 108.1 . . ?
C8 C13 C12 110.91(17) . . ?
C8 C13 H13A 109.5 . . ?
C12 C13 H13A 109.5 . . ?
C8 C13 H13B 109.5 . . ?
C12 C13 H13B 109.5 . . ?
H13A C13 H13B 108.0 . . ?
N4 C14 H14A 109.5 . . ?
N4 C14 H14B 109.5 . . ?
H14A C14 H14B 109.5 . . ?
N4 C14 H14C 109.5 . . ?
H14A C14 H14C 109.5 . . ?
H14B C14 H14C 109.5 . . ?
N4 C15 H15A 109.5 . . ?
N4 C15 H15B 109.5 . . ?
H15A C15 H15B 109.5 . . ?
N4 C15 H15C 109.5 . . ?
H15A C15 H15C 109.5 . . ?
H15B C15 H15C 109.5 . . ?

loop_
_geom_bond_atom_site_label_1
_geom_bond_atom_site_label_2
_geom_bond_distance
_geom_bond_site_symmetry_2
_geom_bond_publ_flag
S1 C1 1.683(2) . ?
N1 C1 1.383(2) . ?
N1 C2 1.401(3) . ?
N1 H1N 0.82(3) . ?
N2 C1 1.328(2) . ?
N2 C8 1.458(2) . ?
N2 H2N 0.89(3) . ?
N3 C4 1.346(2) . ?
N3 C3 1.350(2) . ?
N3 C7 1.483(3) . ?
N4 C14 1.457(3) . ?
N4 C15 1.461(3) . ?
N4 C9 1.475(2) . ?
C2 C3 1.390(3) . ?
C2 C6 1.401(3) . ?
C3 H3 0.9500 . ?
C4 C5 1.376(3) . ?
C4 H4 0.9500 . ?
C5 C6 1.384(3) . ?
C5 H5 0.9500 . ?
C6 H6 0.9500 . ?
C7 H7A 0.9800 . ?
C7 H7B 0.9800 . ?
C7 H7C 0.9800 . ?
C8 C13 1.525(3) . ?
C8 C9 1.538(3) . ?
C8 H8 1.0000 . ?
C9 C10 1.540(3) . ?
C9 H9 1.0000 . ?
C10 C11 1.536(3) . ?
C10 H10A 0.9900 . ?
C10 H10B 0.9900 . ?
C11 C12 1.526(3) . ?
C11 H11A 0.9900 . ?
C11 H11B 0.9900 . ?
C12 C13 1.527(3) . ?
C12 H12A 0.9900 . ?
C12 H12B 0.9900 . ?
C13 H13A 0.9900 . ?
C13 H13B 0.9900 . ?
C14 H14A 0.9800 . ?
C14 H14B 0.9800 . ?
C14 H14C 0.9800 . ?
C15 H15A 0.9800 . ?
C15 H15B 0.9800 . ?
C15 H15C 0.9800 . ?

loop_
_geom_hbond_atom_site_label_D
_geom_hbond_atom_site_label_H
_geom_hbond_atom_site_label_A
_geom_hbond_distance_DH
_geom_hbond_distance_HA
_geom_hbond_distance_DA
_geom_hbond_angle_DHA
_geom_hbond_site_symmetry_A
_geom_hbond_publ_flag
N1 H1N I1 0.82(3) 2.87(3) 3.6677(18) 164(2) . yes
N2 H2N I1 0.89(3) 2.86(3) 3.7046(17) 159(2) 4_466 yes
C3 H3 N4 0.95 2.49 3.412(2) 162.3 . yes
C4 H4 I1 0.95 3.08 3.994(2) 160.7 1_545 yes

loop_
_geom_torsion_atom_site_label_1
_geom_torsion_atom_site_label_2
_geom_torsion_atom_site_label_3
_geom_torsion_atom_site_label_4
_geom_torsion
_geom_torsion_site_symmetry_1
_geom_torsion_site_symmetry_2
_geom_torsion_site_symmetry_3
_geom_torsion_site_symmetry_4
_geom_torsion_publ_flag
C8 N2 C1 N1 -169.39(18) . . . . ?
C8 N2 C1 S1 12.3(3) . . . . ?
C2 N1 C1 N2 20.8(3) . . . . ?
C2 N1 C1 S1 -160.74(18) . . . . ?
C1 N1 C2 C3 26.0(3) . . . . ?
C1 N1 C2 C6 -156.1(2) . . . . ?
C4 N3 C3 C2 -1.9(3) . . . . ?
C7 N3 C3 C2 174.30(19) . . . . ?
C6 C2 C3 N3 1.9(3) . . . . ?
N1 C2 C3 N3 179.70(18) . . . . ?
C3 N3 C4 C5 0.4(3) . . . . ?
C7 N3 C4 C5 -175.8(2) . . . . ?
N3 C4 C5 C6 1.1(3) . . . . ?
C4 C5 C6 C2 -1.0(3) . . . . ?
C3 C2 C6 C5 -0.4(3) . . . . ?
N1 C2 C6 C5 -178.37(19) . . . . ?
C1 N2 C8 C13 -96.9(2) . . . . ?
C1 N2 C8 C9 140.71(19) . . . . ?
C14 N4 C9 C8 -66.6(2) . . . . ?
C15 N4 C9 C8 167.03(16) . . . . ?
C14 N4 C9 C10 58.9(2) . . . . ?
C15 N4 C9 C10 -67.6(2) . . . . ?
N2 C8 C9 N4 -50.2(2) . . . . ?
C13 C8 C9 N4 -172.93(15) . . . . ?
N2 C8 C9 C10 -179.40(16) . . . . ?
C13 C8 C9 C10 57.9(2) . . . . ?
N4 C9 C10 C11 177.59(16) . . . . ?
C8 C9 C10 C11 -56.5(2) . . . . ?
C9 C10 C11 C12 55.8(2) . . . . ?
C10 C11 C12 C13 -55.2(2) . . . . ?
N2 C8 C13 C12 -179.38(15) . . . . ?
C9 C8 C13 C12 -58.3(2) . . . . ?
C11 C12 C13 C8 56.4(2) . . . . ?
